data_1551287
loop_
_publ_author_name
'Kraemer, Tobias'
'Tuna, Floriana'
'Pike, Sebastian D.'

_publ_section_title
;
 Photo-redox reactivity of titanium-oxo clusters: mechanistic insight into
 a two-electron intramolecular process, and structural characterisation of
 mixed-valent Ti(III)/Ti(IV) products
;
_journal_name_full 'Chemical Science'
_journal_paper_doi 10.1039/C9SC01241A
_journal_year 2019
_chemical_compound_source 'Uni. Cabridge, Chem Dept, Lab 301'
_chemical_formula_moiety 'C36 H69 O8 P2.50 Ti2'
_chemical_formula_sum 'C36 H69 O8 P2.5 Ti2'
_chemical_formula_weight 803.17
_chemical_name_systematic Ti4O4OiPr2(Cy2PO2)5
_space_group_IT_number 15
_space_group_name_Hall '-C 2yc'
_space_group_name_H-M_alt 'C 1 2/c 1'
_symmetry_cell_setting monoclinic
_symmetry_space_group_name_Hall '-C 2yc'
_symmetry_space_group_name_H-M 'C 1 2/c 1'
_atom_sites_solution_hydrogens difmap
_atom_sites_solution_primary other
_audit_creation_date 2018-02-19
_audit_creation_method CRYSTALS_ver_14.61
_audit_update_record
;
2019-03-09 deposited with the CCDC.    2019-06-06 downloaded from the CCDC.
;
_cell_angle_alpha 90
_cell_angle_beta 123.9560(8)
_cell_angle_gamma 90
_cell_formula_units_Z 8
_cell_length_a 25.1958(4)
_cell_length_b 17.3647(3)
_cell_length_c 22.5546(3)
_cell_measurement_reflns_used 15273
_cell_measurement_temperature 100(2)
_cell_measurement_theta_max 26.7582173889
_cell_measurement_theta_min 1.46913346947
_cell_volume 8185.2(2)
_computing_cell_refinement 'DIALS 2theta refinement, DIALS 1.8.2-g5331de77-release'
_computing_data_collection 'PILATUS_2M_S_N_24_0107_Diamond '
_computing_data_reduction
;
aimless (Evans, P. R. and Murshudov, G. N., 2013)
ccp4 (Winn, M. D. et al., 2011)
DIALS 1.8.2-g5331de77-release
pointless (Evans, P., 2006)
XIA2 0.5.476-ge008241c-dials-1.8 (Winter, G., 2010)
;
_computing_molecular_graphics 'CAMERON (Watkin et al., 1996)'
_computing_publication_material 'CRYSTALS (Betteridge et al., 2003)'
_computing_structure_refinement 'CRYSTALS (Betteridge et al., 2003)'
_computing_structure_solution 'Superflip (Palatinus & Chapuis, 2007)'
_diffrn_ambient_temperature 100(2)
_diffrn_detector 'Photon counting pixel array'
_diffrn_measured_fraction_theta_full 0.995
_diffrn_measured_fraction_theta_max 0.927
_diffrn_measurement_device 'Fixed \c 3-circle diffractometer'
_diffrn_measurement_device_type 'Fluid Film Devices'
_diffrn_measurement_method 'shutterless scans'
_diffrn_measurement_specimen_support 'MiTeGen MicroMount'
_diffrn_radiation_monochromator 'Silicon 111'
_diffrn_radiation_source 'Diamond Light Source Beamline I19-1'
_diffrn_radiation_type Synchrotron
_diffrn_radiation_wavelength 0.68890
_diffrn_reflns_av_R_equivalents 0.070
_diffrn_reflns_limit_h_max 41
_diffrn_reflns_limit_h_min -40
_diffrn_reflns_limit_k_max 29
_diffrn_reflns_limit_k_min -28
_diffrn_reflns_limit_l_max 37
_diffrn_reflns_limit_l_min -38
_diffrn_reflns_number 88383
_diffrn_reflns_theta_full 31.030
_diffrn_reflns_theta_max 36.082
_diffrn_reflns_theta_min 1.46913346947
_diffrn_standards_number 0
_exptl_absorpt_coefficient_mu 0.534
_exptl_absorpt_correction_T_max 1.0
_exptl_absorpt_correction_T_min 0.986681767461
_exptl_absorpt_correction_type empirical
_exptl_absorpt_process_details
;
CCP4 7.0.048: AIMLESS, version 0.5.32 : 29/03/17
Scaling & analysis of unmerged intensities, absorption correction using spherical harmonics
;
_exptl_crystal_colour blue
_exptl_crystal_density_diffrn 1.303
_exptl_crystal_density_method 'not measured'
_exptl_crystal_description block
_exptl_crystal_F_000 3444
_exptl_crystal_size_max 0.05
_exptl_crystal_size_mid 0.05
_exptl_crystal_size_min 0.05
_refine_diff_density_max 1.13
_refine_diff_density_min -0.41
_refine_ls_extinction_method None
_refine_ls_goodness_of_fit_ref 0.8883
_refine_ls_hydrogen_treatment constr
_refine_ls_matrix_type full
_refine_ls_number_parameters 492
_refine_ls_number_reflns 8551
_refine_ls_number_restraints 216
_refine_ls_R_factor_all 0.0839
_refine_ls_R_factor_gt 0.0569
_refine_ls_shift/su_max 0.0178512
_refine_ls_shift/su_mean 0.0009933
_refine_ls_structure_factor_coef Fsqd
_refine_ls_weighting_details
;
 Method= Modified Sheldrick 
 w=1/[\s^2^(F^2^) + ( 0.12P)^2^ + 8.48P] 
 ,where P=(max(Fo^2^,0) + 2Fc^2^)/3 
;
_refine_ls_weighting_scheme calc
_refine_ls_wR_factor_all 0.1851
_refine_ls_wR_factor_gt 0.1738
_refine_ls_wR_factor_ref 0.1851
_reflns_limit_h_max 35
_reflns_limit_h_min -41
_reflns_limit_k_max 29
_reflns_limit_k_min 0
_reflns_limit_l_max 38
_reflns_limit_l_min 0
_reflns_number_gt 5557
_reflns_number_total 19863
_reflns_threshold_expression I>2.0\s(I)
_oxford_diffrn_Wilson_B_factor 4.21
_oxford_diffrn_Wilson_scale 17.19
_oxford_refine_ls_r_factor_ref 0.0839
_oxford_refine_ls_scale 0.13104(8)
_oxford_reflns_number_all 8551
_oxford_reflns_threshold_expression_ref I>-3.0\s(I)
_cod_data_source_file c9sc01241a2.cif
_cod_data_source_block 8
_cod_depositor_comments
;
The following automatic conversions were performed:

'_atom_sites_solution_primary' value 'Other' changed to 'other'
according to
/home/data/users/saulius/crontab/automatic-downloads/rss-feeds/RSC/lib/dictionaries/cif_core.dic
dictionary named 'cif_core.dic' version 2.4.2 from 2011-04-26.

Automatic conversion script
Id: cif_fix_values 4973 2017-02-22 13:04:09Z antanas 
;
_cod_original_cell_volume 8185.20(11)
_cod_original_sg_symbol_H-M 'C 2/c '
_cod_original_formula_sum 'C36 H69 O8 P2.50 Ti2'
_cod_database_code 1551287

loop_
_symmetry_equiv_pos_as_xyz
x,y,z
-x,-y,-z
x+1/2,y+1/2,z
-x+1/2,-y+1/2,-z
x,-y,z+1/2
-x,y,-z+1/2
x+1/2,-y+1/2,z+1/2
-x+1/2,y+1/2,-z+1/2

loop_
_atom_site_label
_atom_site_type_symbol
_atom_site_fract_x
_atom_site_fract_y
_atom_site_fract_z
_atom_site_U_iso_or_equiv
_atom_site_occupancy
_atom_site_adp_type
_atom_site_refinement_flags_posn
_atom_site_refinement_flags_adp
_atom_site_disorder_assembly
_atom_site_disorder_group
C1 C 0.6804(2) 0.5356(2) 0.2082(3) 0.0870 1.0000 Uani . . . .
C2 C 0.74117(19) 0.5748(2) 0.2580(2) 0.0802 1.0000 Uani . . . .
C3 C 0.8001(2) 0.5289(3) 0.2807(3) 0.1057 1.0000 Uani . . . .
C4 C 0.7992(3) 0.4491(3) 0.2911(4) 0.1250 1.0000 Uani . . . .
C5 C 0.7371(3) 0.4098(3) 0.2388(3) 0.1007 1.0000 Uani . . . .
C6 C 0.6774(3) 0.4539(3) 0.2144(4) 0.1410 1.0000 Uani . . . .
C7 C 0.59192(16) 0.6530(2) 0.10698(18) 0.0603 1.0000 Uani . . . .
C8 C 0.64227(18) 0.7148(2) 0.1259(2) 0.0735 1.0000 Uani . . . .
C9 C 0.61990(19) 0.7691(2) 0.0627(2) 0.0772 1.0000 Uani . . . .
C10 C 0.6034(2) 0.7256(3) -0.0036(2) 0.0880 1.0000 Uani . . . .
C11 C 0.5539(2) 0.6644(3) -0.0230(2) 0.0913 1.0000 Uani . . . .
C12 C 0.5739(2) 0.6093(2) 0.0395(2) 0.0802 1.0000 Uani . . . .
C13 C 0.34701(16) 0.6612(2) -0.01331(19) 0.0629 1.0000 Uani . . . .
C14 C 0.28990(18) 0.7167(2) -0.0443(2) 0.0747 1.0000 Uani . . . .
C15 C 0.28708(19) 0.7738(3) -0.0974(2) 0.0832 1.0000 Uani . . . .
C16 C 0.3496(2) 0.8182(3) -0.0630(3) 0.0891 1.0000 Uani . . . .
C17 C 0.4053(2) 0.7635(3) -0.0367(3) 0.0892 1.0000 Uani . . . .
C18 C 0.40898(18) 0.7054(3) 0.0172(2) 0.0809 1.0000 Uani . . . .
C19 C 0.28020(18) 0.5415(2) 0.0135(2) 0.0692 1.0000 Uani . . . .
C20 C 0.2781(2) 0.4977(3) 0.0705(2) 0.0928 1.0000 Uani . . . .
C21 C 0.2180(3) 0.4499(3) 0.0380(3) 0.1045 1.0000 Uani . . . .
C22 C 0.2114(2) 0.3953(3) -0.0180(3) 0.0928 1.0000 Uani . . . .
C23 C 0.2124(2) 0.4379(3) -0.0753(2) 0.0934 1.0000 Uani . . . .
C24 C 0.2718(2) 0.4862(3) -0.0443(2) 0.0787 1.0000 Uani . . . .
C25 C 0.4050(2) 0.8232(2) 0.2437(2) 0.0744 1.0000 Uani . . . .
C26 C 0.3909(2) 0.8943(2) 0.1998(2) 0.0880 1.0000 Uani . . . .
C27 C 0.45738(19) 0.8329(2) 0.3219(2) 0.0760 1.0000 Uani . . . .
O1 O 0.49084(11) 0.65030(12) 0.18937(11) 0.0565 1.0000 Uani . . . .
O2 O 0.56034(10) 0.54191(12) 0.27902(12) 0.0559 1.0000 Uani . . . .
O3 O 0.48585(11) 0.41671(13) 0.18572(13) 0.0627 1.0000 Uani . . . .
O4 O 0.62179(11) 0.64201(15) 0.24172(12) 0.0667 1.0000 Uani . . . .
O5 O 0.55151(12) 0.53747(14) 0.14990(13) 0.0666 1.0000 Uani . . . .
O6 O 0.35768(11) 0.64551(14) 0.11259(12) 0.0645 1.0000 Uani . . . .
O7 O 0.40904(11) 0.54234(13) 0.07835(12) 0.0605 1.0000 Uani . . . .
O8 O 0.41993(14) 0.76217(15) 0.21457(13) 0.0745 1.0000 Uani . . . .
C100 C 0.4965(5) 0.0019(6) 0.5298(5) 0.1794 1.0000 Uani . . . .
C101 C 0.4898(6) -0.0559(6) 0.5688(7) 0.2110 1.0000 Uani . . . .
C102 C 0.4768(5) -0.0509(6) 0.6219(7) 0.2353 1.0000 Uani . . . .
P1 P 0.5000 0.37003(8) 0.2500 0.0633 1.0000 Uani S T . .
P2 P 0.60862(4) 0.59139(5) 0.17973(5) 0.0601 1.0000 Uani . . . .
P3 P 0.35300(4) 0.59736(6) 0.05321(5) 0.0594 1.0000 Uani . . . .
Ti1 Ti 0.43015(3) 0.65977(4) 0.21533(3) 0.0582 1.0000 Uani . . . .
Ti2 Ti 0.48862(3) 0.53263(3) 0.17923(3) 0.0568 1.0000 Uani . . . .
C280 C 0.5620(2) 0.2980(3) 0.2831(3) 0.0640 0.5701 Uani D . 1 2
C281 C 0.5750(3) 0.3257(4) 0.2662(3) 0.0562 0.4299 Uani D . 1 1
C330 C 0.5626(3) 0.2685(5) 0.2073(3) 0.0653 0.4299 Uani D . 1 1
C331 C 0.5490(3) 0.2506(4) 0.2183(3) 0.0856 0.5701 Uani D . 1 2
C320 C 0.6035(3) 0.1932(3) 0.2417(3) 0.0935 0.5701 Uani D . 1 2
C321 C 0.6263(4) 0.2374(4) 0.2228(4) 0.0734 0.4299 Uani D . 1 1
C310 C 0.6658(4) 0.2038(4) 0.2962(4) 0.0750 0.4299 Uani D . 1 1
C311 C 0.6665(3) 0.2336(4) 0.2789(4) 0.0914 0.5701 Uani D . 1 2
C300 C 0.6806(3) 0.2793(4) 0.3429(3) 0.0935 0.5701 Uani D . 1 2
C301 C 0.6789(3) 0.2597(5) 0.3536(3) 0.0701 0.4299 Uani D . 1 1
C290 C 0.6161(3) 0.2906(4) 0.3406(3) 0.0629 0.4299 Uani D . 1 1
C291 C 0.6269(3) 0.3384(3) 0.3216(3) 0.0775 0.5701 Uani D . 1 2
H21 H 0.7429 0.6251 0.2414 0.0965 1.0000 Uiso R . . .
H22 H 0.7416 0.5803 0.3010 0.0957 1.0000 Uiso R . . .
H51 H 0.7381 0.4027 0.1970 0.1232 1.0000 Uiso R . . .
H52 H 0.7352 0.3613 0.2583 0.1239 1.0000 Uiso R . . .
H71 H 0.5534 0.6809 0.0935 0.0717 1.0000 Uiso R . . .
H81 H 0.6814 0.6878 0.1358 0.0884 1.0000 Uiso R . . .
H82 H 0.6512 0.7436 0.1682 0.0874 1.0000 Uiso R . . .
H91 H 0.6533 0.8057 0.0758 0.0918 1.0000 Uiso R . . .
H92 H 0.5823 0.7966 0.0524 0.0915 1.0000 Uiso R . . .
H101 H 0.5875 0.7619 -0.0434 0.1046 1.0000 Uiso R . . .
H102 H 0.6422 0.6999 0.0071 0.1050 1.0000 Uiso R . . .
H111 H 0.5469 0.6353 -0.0635 0.1102 1.0000 Uiso R . . .
H112 H 0.5140 0.6907 -0.0366 0.1102 1.0000 Uiso R . . .
H121 H 0.6101 0.5792 0.0493 0.0936 1.0000 Uiso R . . .
H122 H 0.5387 0.5756 0.0264 0.0939 1.0000 Uiso R . . .
H131 H 0.3441 0.6295 -0.0517 0.0739 1.0000 Uiso R . . .
H141 H 0.2941 0.7462 -0.0048 0.0891 1.0000 Uiso R . . .
H142 H 0.2502 0.6869 -0.0679 0.0892 1.0000 Uiso R . . .
H151 H 0.2521 0.8094 -0.1136 0.0989 1.0000 Uiso R . . .
H152 H 0.2802 0.7453 -0.1394 0.0989 1.0000 Uiso R . . .
H161 H 0.3472 0.8543 -0.0987 0.1097 1.0000 Uiso R . . .
H162 H 0.3565 0.8466 -0.0216 0.1103 1.0000 Uiso R . . .
H171 H 0.4460 0.7900 -0.0148 0.1050 1.0000 Uiso R . . .
H172 H 0.3965 0.7347 -0.0786 0.1047 1.0000 Uiso R . . .
H181 H 0.4190 0.7328 0.0603 0.0992 1.0000 Uiso R . . .
H182 H 0.4431 0.6680 0.0301 0.0991 1.0000 Uiso R . . .
H191 H 0.2440 0.5773 -0.0080 0.0841 1.0000 Uiso R . . .
H201 H 0.2805 0.5344 0.1043 0.1139 1.0000 Uiso R . . .
H202 H 0.3143 0.4621 0.0944 0.1144 1.0000 Uiso R . . .
H211 H 0.1812 0.4852 0.0147 0.1210 1.0000 Uiso R . . .
H212 H 0.2195 0.4206 0.0752 0.1212 1.0000 Uiso R . . .
H221 H 0.2481 0.3604 0.0045 0.1113 1.0000 Uiso R . . .
H222 H 0.1712 0.3674 -0.0403 0.1111 1.0000 Uiso R . . .
H231 H 0.1753 0.4717 -0.0997 0.1118 1.0000 Uiso R . . .
H232 H 0.2108 0.4018 -0.1086 0.1119 1.0000 Uiso R . . .
H241 H 0.2687 0.5173 -0.0822 0.0948 1.0000 Uiso R . . .
H242 H 0.3091 0.4519 -0.0241 0.0948 1.0000 Uiso R . . .
H251 H 0.3632 0.8096 0.2387 0.0896 1.0000 Uiso R . . .
H261 H 0.3567 0.8848 0.1500 0.1318 1.0000 Uiso R . . .
H262 H 0.4305 0.9085 0.2038 0.1318 1.0000 Uiso R . . .
H263 H 0.3778 0.9365 0.2181 0.1317 1.0000 Uiso R . . .
H273 H 0.4651 0.7852 0.3485 0.1160 1.0000 Uiso R . . .
H272 H 0.4969 0.8474 0.3281 0.1162 1.0000 Uiso R . . .
H271 H 0.4448 0.8732 0.3422 0.1159 1.0000 Uiso R . . .
H1023 H 0.4615 -0.1003 0.6271 0.3511 1.0000 Uiso R . . .
H1022 H 0.5159 -0.0366 0.6667 0.3510 1.0000 Uiso R . . .
H1021 H 0.4447 -0.0116 0.6083 0.3510 1.0000 Uiso R . . .
H2802 H 0.5609 0.2569 0.3131 0.0771 0.5701 Uiso R . 1 2
H2811 H 0.5994 0.3629 0.2572 0.0714 0.4299 Uiso R . 1 1
H3302 H 0.5279 0.2763 0.1587 0.0994 0.4299 Uiso R . 1 1
H3301 H 0.5516 0.2269 0.2256 0.0991 0.4299 Uiso R . 1 1
H3313 H 0.5624 0.2892 0.1994 0.1089 0.5701 Uiso R . 1 2
H3312 H 0.5063 0.2349 0.1826 0.1097 0.5701 Uiso R . 1 2
H3111 H 0.6942 0.1888 0.2941 0.1317 0.5701 Uiso R . 1 2
H3112 H 0.6751 0.2690 0.2512 0.1317 0.5701 Uiso R . 1 2
H3002 H 0.6779 0.2487 0.3770 0.0942 0.5701 Uiso R . 1 2
H3003 H 0.7233 0.3008 0.3661 0.0946 0.5701 Uiso R . 1 2
H3011 H 0.6916 0.3081 0.3445 0.1080 0.4299 Uiso R . 1 1
H3012 H 0.7117 0.2420 0.4011 0.1085 0.4299 Uiso R . 1 1
H2901 H 0.6222 0.3273 0.3758 0.0808 0.4299 Uiso R . 1 1
H2902 H 0.5986 0.2434 0.3461 0.0812 0.4299 Uiso R . 1 1
H2911 H 0.6314 0.3722 0.2898 0.0942 0.5701 Uiso R . 1 2
H2912 H 0.6343 0.3677 0.3620 0.0938 0.5701 Uiso R . 1 2
H31 H 0.8357 0.5510 0.3239 0.1261 1.0000 Uiso R . . .
H32 H 0.8060 0.5344 0.2416 0.1269 1.0000 Uiso R . . .
H41 H 0.8337 0.4239 0.2911 0.1571 1.0000 Uiso R . . .
H42 H 0.8063 0.4431 0.3374 0.1578 1.0000 Uiso R . . .
H61 H 0.6683 0.4460 0.2499 0.1737 1.0000 Uiso R . . .
H62 H 0.6422 0.4337 0.1692 0.1728 1.0000 Uiso R . . .
H11 H 0.6794 0.5377 0.1644 0.1059 1.0000 Uiso R . . .
H1011 H 0.5283 -0.0880 0.5892 0.2552 1.0000 Uiso R . . .
H1012 H 0.4532 -0.0855 0.5310 0.2555 1.0000 Uiso R . . .
H1001 H 0.5375 0.0252 0.5676 0.2144 1.0000 Uiso R . . .
H1002 H 0.4628 0.0401 0.5179 0.2143 1.0000 Uiso R . . .
H3211 H 0.6370 0.2844 0.2081 0.1013 0.4299 Uiso R . 1 1
H3212 H 0.6225 0.1949 0.1935 0.1008 0.4299 Uiso R . 1 1
H3101 H 0.7056 0.1967 0.2991 0.1302 0.4299 Uiso R . 1 1
H3102 H 0.6544 0.1552 0.3087 0.1298 0.4299 Uiso R . 1 1
H3201 H 0.6018 0.1667 0.2031 0.1117 0.5701 Uiso R . 1 2
H3202 H 0.5926 0.1572 0.2668 0.1120 0.5701 Uiso R . 1 2

loop_
_atom_site_aniso_label
_atom_site_aniso_U_11
_atom_site_aniso_U_22
_atom_site_aniso_U_33
_atom_site_aniso_U_23
_atom_site_aniso_U_13
_atom_site_aniso_U_12
C1 0.073(2) 0.069(2) 0.104(3) -0.002(2) 0.040(2) -0.0027(19)
C2 0.076(2) 0.081(3) 0.107(3) -0.004(2) 0.065(2) -0.003(2)
C3 0.075(3) 0.096(3) 0.122(4) -0.021(3) 0.041(3) 0.011(2)
C4 0.098(4) 0.108(4) 0.203(7) 0.016(4) 0.105(4) 0.014(3)
C5 0.118(4) 0.075(3) 0.131(4) -0.003(3) 0.084(4) 0.006(3)
C6 0.099(4) 0.078(3) 0.275(9) -0.019(4) 0.123(5) -0.009(3)
C7 0.0630(19) 0.076(2) 0.066(2) -0.0054(17) 0.0512(17) -0.0033(16)
C8 0.066(2) 0.093(3) 0.075(2) 0.005(2) 0.0472(19) -0.0143(19)
C9 0.074(2) 0.092(3) 0.081(3) 0.004(2) 0.053(2) -0.017(2)
C10 0.108(3) 0.104(3) 0.090(3) 0.016(2) 0.078(3) 0.005(3)
C11 0.129(4) 0.098(3) 0.072(3) -0.011(2) 0.072(3) -0.002(3)
C12 0.106(3) 0.084(3) 0.078(3) -0.013(2) 0.069(3) -0.007(2)
C13 0.067(2) 0.079(2) 0.067(2) -0.0021(17) 0.0526(18) -0.0042(17)
C14 0.068(2) 0.094(3) 0.082(2) 0.005(2) 0.054(2) -0.002(2)
C15 0.072(2) 0.094(3) 0.099(3) 0.021(2) 0.057(2) 0.008(2)
C16 0.082(3) 0.087(3) 0.113(3) 0.014(3) 0.064(3) 0.000(2)
C17 0.073(2) 0.106(3) 0.105(3) 0.018(3) 0.059(2) -0.007(2)
C18 0.067(2) 0.096(3) 0.096(3) 0.016(2) 0.056(2) 0.001(2)
C19 0.066(2) 0.087(3) 0.074(2) -0.0003(19) 0.052(2) -0.0076(18)
C20 0.118(4) 0.111(3) 0.095(3) -0.010(3) 0.087(3) -0.023(3)
C21 0.118(4) 0.110(4) 0.138(4) 0.000(3) 0.104(4) -0.022(3)
C22 0.106(3) 0.094(3) 0.103(3) 0.004(3) 0.073(3) -0.015(3)
C23 0.094(3) 0.095(3) 0.088(3) 0.001(2) 0.049(3) -0.030(3)
C24 0.089(3) 0.098(3) 0.071(2) -0.008(2) 0.058(2) -0.020(2)
C25 0.084(3) 0.074(2) 0.077(2) 0.0003(19) 0.052(2) 0.0070(19)
C26 0.108(3) 0.075(3) 0.096(3) 0.007(2) 0.066(3) 0.015(2)
C27 0.085(3) 0.081(2) 0.081(3) 0.002(2) 0.058(2) 0.006(2)
O1 0.0710(14) 0.0598(13) 0.0567(12) -0.0015(10) 0.0468(12) -0.0002(10)
O2 0.0591(12) 0.0629(13) 0.0676(14) -0.0001(10) 0.0488(11) -0.0008(10)
O3 0.0745(15) 0.0607(13) 0.0795(16) -0.0029(11) 0.0593(14) -0.0014(11)
O4 0.0734(15) 0.0846(16) 0.0662(14) -0.0119(12) 0.0538(13) -0.0206(12)
O5 0.0729(15) 0.0837(16) 0.0704(14) -0.0141(12) 0.0568(13) -0.0180(12)
O6 0.0675(14) 0.0797(15) 0.0631(14) -0.0003(12) 0.0468(12) 0.0064(12)
O7 0.0637(13) 0.0715(14) 0.0649(14) -0.0046(11) 0.0474(12) -0.0032(11)
O8 0.1028(19) 0.0708(15) 0.0650(15) 0.0076(12) 0.0562(15) 0.0220(14)
C100 0.203(9) 0.139(6) 0.181(10) -0.039(7) 0.098(8) 0.006(6)
C101 0.270(13) 0.163(9) 0.269(13) -0.010(8) 0.193(12) 0.045(8)
C102 0.183(9) 0.195(10) 0.326(15) -0.123(10) 0.140(10) -0.009(7)
P1 0.0562(7) 0.0605(7) 0.0763(8) 0.0000 0.0389(6) 0.0000
P2 0.0635(5) 0.0715(6) 0.0672(5) -0.0065(4) 0.0500(5) -0.0099(4)
P3 0.0601(5) 0.0767(6) 0.0611(5) -0.0030(4) 0.0460(4) -0.0035(4)
Ti1 0.0701(4) 0.0626(4) 0.0595(4) 0.0031(3) 0.0470(3) 0.0078(3)
Ti2 0.0588(4) 0.0625(4) 0.0687(4) -0.0034(3) 0.0477(3) -0.0044(3)
C280 0.068(4) 0.070(4) 0.069(4) 0.004(3) 0.047(3) 0.008(3)
C281 0.057(4) 0.071(4) 0.056(4) 0.002(3) 0.042(3) -0.002(3)
C330 0.073(4) 0.079(5) 0.063(4) -0.007(4) 0.050(4) 0.002(4)
C331 0.082(4) 0.091(5) 0.076(4) 0.000(4) 0.039(4) 0.030(4)
C320 0.084(4) 0.102(5) 0.099(5) -0.004(4) 0.053(4) 0.028(4)
C321 0.076(4) 0.079(5) 0.084(5) 0.000(4) 0.056(4) 0.008(4)
C310 0.069(5) 0.080(5) 0.084(5) -0.004(4) 0.049(4) 0.005(4)
C311 0.089(4) 0.105(5) 0.102(5) 0.012(4) 0.066(4) 0.033(4)
C300 0.077(5) 0.095(5) 0.101(5) 0.009(4) 0.045(4) 0.017(4)
C301 0.055(4) 0.079(5) 0.080(5) -0.002(4) 0.040(4) 0.003(4)
C290 0.059(4) 0.075(5) 0.061(4) 0.001(4) 0.037(3) 0.002(3)
C291 0.067(4) 0.079(4) 0.089(4) 0.000(3) 0.045(3) 0.006(3)

loop_
_atom_type_symbol
_atom_type_scat_dispersion_real
_atom_type_scat_dispersion_imag
_atom_type_scat_Cromer_Mann_a1
_atom_type_scat_Cromer_Mann_b1
_atom_type_scat_Cromer_Mann_a2
_atom_type_scat_Cromer_Mann_b2
_atom_type_scat_Cromer_Mann_a3
_atom_type_scat_Cromer_Mann_b3
_atom_type_scat_Cromer_Mann_a4
_atom_type_scat_Cromer_Mann_b4
_atom_type_scat_Cromer_Mann_c
_atom_type_scat_source
Ti 0.2776 0.4457 9.7595 7.8508 7.3558 0.5000 1.6991 35.6338 1.9021 116.1050 1.2807 'International Tables Vol C 4.2.6.8 and 6.1.1.4'
O 0.0106 0.0060 3.0485 13.2771 2.2868 5.7011 1.5463 0.3239 0.8670 32.9089 0.2508 'International Tables Vol C 4.2.6.8 and 6.1.1.4'
P 0.1023 0.0942 6.4345 1.9067 4.1791 27.1570 1.7800 0.5260 1.4908 68.1645 1.1149 'International Tables Vol C 4.2.6.8 and 6.1.1.4'
C 0.0033 0.0016 2.3100 20.8439 1.0200 10.2075 1.5886 0.5687 0.8650 51.6512 0.2156 'International Tables Vol C 4.2.6.8 and 6.1.1.4'
H 0.0000 0.0000 0.4930 10.5109 0.3229 26.1257 0.1402 3.1424 0.0408 57.7998 0.0030 'International Tables Vol C 4.2.6.8 and 6.1.1.4'

loop_
_geom_angle_atom_site_label_1
_geom_angle_site_symmetry_1
_geom_angle_atom_site_label_2
_geom_angle_atom_site_label_3
_geom_angle_site_symmetry_3
_geom_angle
_geom_angle_publ_flag
C2 . C1 C6 . 118.4(4) yes
C2 . C1 P2 . 115.4(3) yes
C6 . C1 P2 . 117.7(3) yes
C2 . C1 H11 . 100.5 no
C6 . C1 H11 . 99.4 no
P2 . C1 H11 . 99.4 no
C1 . C2 C3 . 115.2(4) yes
C1 . C2 H21 . 112.4 no
C3 . C2 H21 . 111.3 no
C1 . C2 H22 . 103.6 no
C3 . C2 H22 . 104.7 no
H21 . C2 H22 . 108.9 no
C2 . C3 C4 . 118.3(4) yes
C2 . C3 H31 . 108.6 no
C4 . C3 H31 . 108.4 no
C2 . C3 H32 . 105.1 no
C4 . C3 H32 . 105.8 no
H31 . C3 H32 . 110.5 no
C3 . C4 C5 . 115.1(5) yes
C3 . C4 H41 . 110.2 no
C5 . C4 H41 . 109.5 no
C3 . C4 H42 . 106.1 no
C5 . C4 H42 . 106.6 no
H41 . C4 H42 . 109.0 no
C4 . C5 C6 . 116.7(4) yes
C4 . C5 H51 . 104.0 no
C6 . C5 H51 . 106.0 no
C4 . C5 H52 . 109.6 no
C6 . C5 H52 . 108.7 no
H51 . C5 H52 . 111.7 no
C5 . C6 C1 . 116.6(4) yes
C5 . C6 H61 . 106.3 no
C1 . C6 H61 . 105.9 no
C5 . C6 H62 . 110.2 no
C1 . C6 H62 . 108.9 no
H61 . C6 H62 . 108.6 no
C8 . C7 C12 . 111.4(3) yes
C8 . C7 P2 . 115.3(3) yes
C12 . C7 P2 . 113.7(3) yes
C8 . C7 H71 . 105.4 no
C12 . C7 H71 . 104.4 no
P2 . C7 H71 . 105.4 no
C7 . C8 C9 . 110.9(3) yes
C7 . C8 H81 . 107.1 no
C9 . C8 H81 . 107.6 no
C7 . C8 H82 . 109.4 no
C9 . C8 H82 . 110.8 no
H81 . C8 H82 . 111.1 no
C8 . C9 C10 . 111.5(4) yes
C8 . C9 H91 . 108.5 no
C10 . C9 H91 . 110.2 no
C8 . C9 H92 . 109.2 no
C10 . C9 H92 . 108.6 no
H91 . C9 H92 . 108.7 no
C9 . C10 C11 . 111.5(3) yes
C9 . C10 H101 . 109.2 no
C11 . C10 H101 . 109.7 no
C9 . C10 H102 . 107.5 no
C11 . C10 H102 . 107.6 no
H101 . C10 H102 . 111.2 no
C10 . C11 C12 . 112.2(4) yes
C10 . C11 H111 . 109.1 no
C12 . C11 H111 . 109.4 no
C10 . C11 H112 . 107.5 no
C12 . C11 H112 . 109.2 no
H111 . C11 H112 . 109.4 no
C11 . C12 C7 . 111.6(3) yes
C11 . C12 H121 . 109.5 no
C7 . C12 H121 . 109.0 no
C11 . C12 H122 . 108.9 no
C7 . C12 H122 . 108.5 no
H121 . C12 H122 . 109.4 no
C14 . C13 C18 . 110.7(3) yes
C14 . C13 P3 . 112.7(2) yes
C18 . C13 P3 . 110.3(3) yes
C14 . C13 H131 . 111.0 no
C18 . C13 H131 . 103.4 no
P3 . C13 H131 . 108.4 no
C13 . C14 C15 . 112.6(3) yes
C13 . C14 H141 . 108.5 no
C15 . C14 H141 . 108.0 no
C13 . C14 H142 . 109.2 no
C15 . C14 H142 . 109.3 no
H141 . C14 H142 . 109.2 no
C14 . C15 C16 . 110.4(4) yes
C14 . C15 H151 . 110.2 no
C16 . C15 H151 . 109.5 no
C14 . C15 H152 . 109.4 no
C16 . C15 H152 . 108.5 no
H151 . C15 H152 . 108.8 no
C15 . C16 C17 . 110.6(4) yes
C15 . C16 H161 . 109.3 no
C17 . C16 H161 . 109.6 no
C15 . C16 H162 . 108.9 no
C17 . C16 H162 . 108.0 no
H161 . C16 H162 . 110.5 no
C16 . C17 C18 . 110.7(3) yes
C16 . C17 H171 . 112.8 no
C18 . C17 H171 . 109.1 no
C16 . C17 H172 . 106.3 no
C18 . C17 H172 . 107.9 no
H171 . C17 H172 . 109.9 no
C17 . C18 C13 . 112.4(3) yes
C17 . C18 H181 . 109.4 no
C13 . C18 H181 . 108.9 no
C17 . C18 H182 . 108.8 no
C13 . C18 H182 . 108.0 no
H181 . C18 H182 . 109.3 no
C20 . C19 C24 . 110.6(3) yes
C20 . C19 P3 . 110.7(3) yes
C24 . C19 P3 . 112.2(2) yes
C20 . C19 H191 . 105.8 no
C24 . C19 H191 . 109.2 no
P3 . C19 H191 . 108.1 no
C19 . C20 C21 . 111.4(4) yes
C19 . C20 H201 . 108.8 no
C21 . C20 H201 . 110.3 no
C19 . C20 H202 . 108.7 no
C21 . C20 H202 . 107.0 no
H201 . C20 H202 . 110.7 no
C20 . C21 C22 . 111.3(4) yes
C20 . C21 H211 . 107.8 no
C22 . C21 H211 . 108.2 no
C20 . C21 H212 . 109.1 no
C22 . C21 H212 . 109.3 no
H211 . C21 H212 . 111.1 no
C21 . C22 C23 . 111.3(4) yes
C21 . C22 H221 . 108.9 no
C23 . C22 H221 . 106.6 no
C21 . C22 H222 . 110.0 no
C23 . C22 H222 . 108.3 no
H221 . C22 H222 . 111.7 no
C22 . C23 C24 . 111.5(4) yes
C22 . C23 H231 . 108.2 no
C24 . C23 H231 . 108.6 no
C22 . C23 H232 . 109.8 no
C24 . C23 H232 . 108.8 no
H231 . C23 H232 . 110.0 no
C19 . C24 C23 . 111.9(3) yes
C19 . C24 H241 . 107.6 no
C23 . C24 H241 . 109.2 no
C19 . C24 H242 . 110.0 no
C23 . C24 H242 . 108.8 no
H241 . C24 H242 . 109.3 no
C26 . C25 C27 . 114.3(4) yes
C26 . C25 O8 . 109.9(3) yes
C27 . C25 O8 . 110.0(3) yes
C26 . C25 H251 . 105.7 no
C27 . C25 H251 . 109.2 no
O8 . C25 H251 . 107.5 no
C25 . C26 H261 . 110.8 no
C25 . C26 H262 . 107.1 no
H261 . C26 H262 . 110.3 no
C25 . C26 H263 . 110.3 no
H261 . C26 H263 . 108.7 no
H262 . C26 H263 . 109.6 no
C25 . C27 H273 . 111.6 no
C25 . C27 H272 . 111.0 no
H273 . C27 H272 . 107.3 no
C25 . C27 H271 . 109.0 no
H273 . C27 H271 . 108.9 no
H272 . C27 H271 . 108.9 no
Ti1 6_655 O1 Ti1 . 98.76(9) yes
Ti1 6_655 O1 Ti2 . 98.84(10) yes
Ti1 . O1 Ti2 . 98.17(9) yes
Ti1 6_655 O2 Ti2 6_655 97.87(9) yes
Ti1 6_655 O2 Ti2 . 98.88(10) yes
Ti2 6_655 O2 Ti2 . 97.08(9) yes
P1 . O3 Ti2 . 126.93(14) yes
Ti1 6_655 O4 P2 . 130.89(14) yes
P2 . O5 Ti2 . 126.73(13) yes
P3 . O6 Ti1 . 130.88(14) yes
P3 . O7 Ti2 . 126.65(13) yes
C25 . O8 Ti1 . 144.9(2) yes
C100 2_656 C100 C101 . 131.7(12) yes
C100 2_656 C100 H1001 . 101.9 no
C101 . C100 H1001 . 100.8 no
C100 2_656 C100 H1002 . 108.1 no
C101 . C100 H1002 . 105.3 no
H1001 . C100 H1002 . 106.7 no
C100 . C101 C102 . 130.7(10) yes
C100 . C101 H1011 . 105.4 no
C102 . C101 H1011 . 106.0 no
C100 . C101 H1012 . 102.3 no
C102 . C101 H1012 . 102.6 no
H1011 . C101 H1012 . 108.3 no
C101 . C102 H1023 . 110.0 no
C101 . C102 H1022 . 108.6 no
H1023 . C102 H1022 . 109.9 no
C101 . C102 H1021 . 108.9 no
H1023 . C102 H1021 . 109.9 no
H1022 . C102 H1021 . 109.4 no
C281 6_655 P1 O3 . 111.0(2) yes
C281 6_655 P1 O3 6_655 94.5(2) yes
O3 . P1 O3 6_655 115.52(19) yes
C281 6_655 P1 Ti2 6_655 105.1(2) yes
O3 . P1 Ti2 6_655 84.98(10) yes
C281 6_655 P1 Ti2 . 117.9(2) yes
O3 6_655 P1 Ti2 . 84.98(10) yes
Ti2 6_655 P1 Ti2 . 54.55(3) yes
C281 6_655 P1 C281 . 131.6(4) yes
O3 . P1 C281 . 94.5(2) yes
O3 6_655 P1 C281 . 111.0(2) yes
Ti2 6_655 P1 C281 . 117.9(2) yes
Ti2 . P1 C281 . 105.1(2) yes
C280 6_655 P1 O3 . 106.68(19) yes
C280 6_655 P1 O3 6_655 116.9(2) yes
O3 . P1 O3 6_655 115.52(19) yes
C280 6_655 P1 Ti2 6_655 129.65(19) yes
O3 . P1 Ti2 6_655 84.98(10) yes
C280 6_655 P1 Ti2 . 126.40(18) yes
O3 6_655 P1 Ti2 . 84.98(10) yes
Ti2 6_655 P1 Ti2 . 54.55(3) yes
C280 6_655 P1 C280 . 92.3(4) yes
O3 . P1 C280 . 116.9(2) yes
O3 6_655 P1 C280 . 106.68(19) yes
Ti2 6_655 P1 C280 . 126.40(18) yes
Ti2 . P1 C280 . 129.65(19) yes
C1 . P2 C7 . 108.5(2) yes
C1 . P2 O4 . 108.58(19) yes
C7 . P2 O4 . 108.31(15) yes
C1 . P2 O5 . 109.59(17) yes
C7 . P2 O5 . 106.28(15) yes
O4 . P2 O5 . 115.35(12) yes
C1 . P2 Ti1 6_655 125.47(17) yes
C7 . P2 Ti1 6_655 115.77(11) yes
O5 . P2 Ti1 6_655 87.26(9) yes
C1 . P2 Ti2 . 125.70(15) yes
C7 . P2 Ti2 . 116.67(11) yes
O4 . P2 Ti2 . 84.71(8) yes
Ti1 6_655 P2 Ti2 . 56.52(2) yes
C19 . P3 C13 . 109.08(17) yes
C19 . P3 O7 . 108.64(17) yes
C13 . P3 O7 . 108.87(14) yes
C19 . P3 O6 . 106.79(15) yes
C13 . P3 O6 . 108.85(15) yes
O7 . P3 O6 . 114.48(14) yes
C19 . P3 Ti2 . 122.53(14) yes
C13 . P3 Ti2 . 120.55(11) yes
O6 . P3 Ti2 . 83.79(10) yes
Ti2 6_655 Ti1 Ti1 6_655 60.220(18) yes
Ti2 6_655 Ti1 O2 6_655 39.30(6) yes
Ti1 6_655 Ti1 O2 6_655 84.48(6) yes
Ti2 6_655 Ti1 O4 6_655 81.32(7) yes
Ti1 6_655 Ti1 O4 6_655 129.85(7) yes
O2 6_655 Ti1 O4 6_655 84.46(9) yes
Ti2 6_655 Ti1 O6 . 126.32(7) yes
Ti1 6_655 Ti1 O6 . 131.19(7) yes
O2 6_655 Ti1 O6 . 87.03(10) yes
O4 6_655 Ti1 O6 . 96.79(10) yes
Ti2 6_655 Ti1 O1 6_655 41.76(6) yes
Ti1 6_655 Ti1 O1 6_655 40.22(6) yes
O2 6_655 Ti1 O1 6_655 80.59(9) yes
O4 6_655 Ti1 O1 6_655 89.69(9) yes
O6 . Ti1 O1 6_655 165.42(9) yes
Ti2 6_655 Ti1 O1 . 82.77(7) yes
Ti1 6_655 Ti1 O1 . 41.02(7) yes
O2 6_655 Ti1 O1 . 81.32(8) yes
O4 6_655 Ti1 O1 . 163.81(10) yes
O6 . Ti1 O1 . 90.18(9) yes
Ti2 6_655 Ti1 O8 . 139.06(9) yes
Ti1 6_655 Ti1 O8 . 97.33(9) yes
O2 6_655 Ti1 O8 . 175.92(10) yes
O4 6_655 Ti1 O8 . 91.58(11) yes
O6 . Ti1 O8 . 94.47(11) yes
Ti2 6_655 Ti1 P2 6_655 60.69(2) yes
Ti1 6_655 Ti1 P2 6_655 111.69(3) yes
O2 6_655 Ti1 P2 6_655 70.31(6) yes
O4 6_655 Ti1 P2 6_655 20.76(7) yes
O6 . Ti1 P2 6_655 110.23(7) yes
Ti2 6_655 Ti1 Ti2 . 57.48(2) yes
Ti1 6_655 Ti1 Ti2 . 61.532(18) yes
O2 6_655 Ti1 Ti2 . 39.51(5) yes
O4 6_655 Ti1 Ti2 . 123.96(8) yes
O6 . Ti1 Ti2 . 82.20(7) yes
O1 6_655 Ti1 O1 . 80.41(9) yes
O1 6_655 Ti1 O8 . 98.41(11) yes
O1 . Ti1 O8 . 102.46(11) yes
O1 6_655 Ti1 P2 6_655 72.81(6) yes
O1 . Ti1 P2 6_655 143.46(7) yes
O8 . Ti1 P2 6_655 105.61(8) yes
O1 6_655 Ti1 Ti2 . 83.34(6) yes
O1 . Ti1 Ti2 . 42.51(7) yes
O8 . Ti1 Ti2 . 144.46(9) yes
P2 6_655 Ti1 Ti2 . 108.73(3) yes
Ti1 6_655 Ti2 Ti1 . 58.25(3) yes
Ti1 6_655 Ti2 Ti2 6_655 60.594(18) yes
Ti1 . Ti2 Ti2 6_655 61.927(17) yes
Ti1 6_655 Ti2 O1 . 39.40(6) yes
Ti1 . Ti2 O1 . 39.32(6) yes
Ti2 6_655 Ti2 O1 . 84.34(6) yes
Ti1 6_655 Ti2 O7 . 128.78(7) yes
Ti1 . Ti2 O7 . 85.18(6) yes
Ti2 6_655 Ti2 O7 . 134.00(6) yes
O1 . Ti2 O7 . 89.46(9) yes
Ti1 6_655 Ti2 O5 . 85.30(7) yes
Ti1 . Ti2 O5 . 130.30(7) yes
Ti2 6_655 Ti2 O5 . 130.19(8) yes
O1 . Ti2 O5 . 91.00(9) yes
O7 . Ti2 O5 . 95.35(9) yes
Ti1 6_655 Ti2 O3 . 134.44(8) yes
Ti1 . Ti2 O3 . 131.99(6) yes
Ti2 6_655 Ti2 O3 . 85.08(6) yes
O1 . Ti2 O3 . 169.21(9) yes
O7 . Ti2 O3 . 96.39(10) yes
Ti1 6_655 Ti2 O2 . 41.82(7) yes
Ti1 . Ti2 O2 . 84.56(6) yes
Ti2 6_655 Ti2 O2 . 41.19(6) yes
O1 . Ti2 O2 . 80.75(9) yes
O7 . Ti2 O2 . 169.34(9) yes
Ti1 6_655 Ti2 O2 6_655 83.82(7) yes
Ti1 . Ti2 O2 6_655 42.62(7) yes
Ti2 6_655 Ti2 O2 6_655 41.73(7) yes
O1 . Ti2 O2 6_655 81.23(9) yes
O7 . Ti2 O2 6_655 92.27(9) yes
Ti1 6_655 Ti2 P1 . 114.78(2) yes
Ti1 . Ti2 P1 . 115.90(2) yes
Ti2 6_655 Ti2 P1 . 62.725(15) yes
O1 . Ti2 P1 . 147.06(6) yes
O7 . Ti2 P1 . 113.09(7) yes
Ti1 6_655 Ti2 P2 . 62.78(2) yes
Ti1 . Ti2 P2 . 111.80(3) yes
Ti2 6_655 Ti2 P2 . 113.01(3) yes
O1 . Ti2 P2 . 73.39(6) yes
O7 . Ti2 P2 . 108.57(6) yes
Ti1 6_655 Ti2 P3 . 111.01(3) yes
Ti1 . Ti2 P3 . 62.58(2) yes
Ti2 6_655 Ti2 P3 . 115.72(3) yes
O1 . Ti2 P3 . 72.39(7) yes
O7 . Ti2 P3 . 22.60(6) yes
O5 . Ti2 O3 . 97.45(9) yes
O5 . Ti2 O2 . 89.08(9) yes
O3 . Ti2 O2 . 92.63(10) yes
O5 . Ti2 O2 6_655 169.07(10) yes
O3 . Ti2 O2 6_655 89.46(9) yes
O2 . Ti2 O2 6_655 82.12(10) yes
O5 . Ti2 P1 . 109.43(8) yes
O3 . Ti2 P1 . 22.48(7) yes
O2 . Ti2 P1 . 74.25(7) yes
O2 6_655 Ti2 P1 . 74.47(7) yes
O5 . Ti2 P2 . 22.53(7) yes
O3 . Ti2 P2 . 112.94(7) yes
O2 . Ti2 P2 . 72.78(6) yes
O2 6_655 Ti2 P2 . 146.60(7) yes
P1 . Ti2 P2 . 117.64(3) yes
O5 . Ti2 P3 . 109.73(8) yes
O3 . Ti2 P3 . 110.62(7) yes
O2 . Ti2 P3 . 147.05(7) yes
O2 6_655 Ti2 P3 . 75.34(7) yes
P1 . Ti2 P3 . 120.81(2) yes
P2 . Ti2 P3 . 115.65(3) yes
P1 . C280 C331 . 107.5(3) yes
P1 . C280 C291 . 108.8(3) yes
C331 . C280 C291 . 112.07(7) yes
P1 . C280 H2802 . 115.6 no
C331 . C280 H2802 . 100.9 no
C291 . C280 H2802 . 111.8 no
P1 . C281 C330 . 113.5(4) yes
P1 . C281 C290 . 111.7(4) yes
C330 . C281 C290 . 112.09(7) yes
P1 . C281 H2811 . 111.6 no
C330 . C281 H2811 . 95.4 no
C290 . C281 H2811 . 111.7 no
C281 . C330 C321 . 110.20(7) yes
C281 . C330 H3302 . 120.7 no
C321 . C330 H3302 . 118.8 no
C281 . C330 H3301 . 94.8 no
C321 . C330 H3301 . 98.8 no
H3302 . C330 H3301 . 107.9 no
C280 . C331 C320 . 110.18(7) yes
C280 . C331 H3313 . 96.3 no
C320 . C331 H3313 . 97.8 no
C280 . C331 H3312 . 119.6 no
C320 . C331 H3312 . 118.3 no
H3313 . C331 H3312 . 109.8 no
C331 . C320 C311 . 110.77(7) yes
C331 . C320 H3201 . 114.8 no
C311 . C320 H3201 . 103.1 no
C331 . C320 H3202 . 97.4 no
C311 . C320 H3202 . 121.9 no
H3201 . C320 H3202 . 109.4 no
C330 . C321 C310 . 110.80(7) yes
C330 . C321 H3211 . 94.6 no
C310 . C321 H3211 . 124.4 no
C330 . C321 H3212 . 115.0 no
C310 . C321 H3212 . 102.3 no
H3211 . C321 H3212 . 110.4 no
C321 . C310 C301 . 113.13(7) yes
C321 . C310 H3101 . 98.5 no
C301 . C310 H3101 . 107.6 no
C321 . C310 H3102 . 122.2 no
C301 . C310 H3102 . 105.5 no
H3101 . C310 H3102 . 109.1 no
C320 . C311 C300 . 113.15(7) yes
C320 . C311 H3111 . 98.7 no
C300 . C311 H3111 . 110.3 no
C320 . C311 H3112 . 118.6 no
C300 . C311 H3112 . 105.2 no
H3111 . C311 H3112 . 110.9 no
C311 . C300 C291 . 110.81(7) yes
C311 . C300 H3002 . 112.8 no
C291 . C300 H3002 . 100.1 no
C311 . C300 H3003 . 108.4 no
C291 . C300 H3003 . 115.2 no
H3002 . C300 H3003 . 109.4 no
C310 . C301 C290 . 110.77(7) yes
C310 . C301 H3011 . 108.7 no
C290 . C301 H3011 . 94.8 no
C310 . C301 H3012 . 113.0 no
C290 . C301 H3012 . 118.3 no
H3011 . C301 H3012 . 109.6 no
C301 . C290 C281 . 110.15(7) yes
C301 . C290 H2901 . 113.7 no
C281 . C290 H2901 . 109.9 no
C301 . C290 H2902 . 100.0 no
C281 . C290 H2902 . 113.6 no
H2901 . C290 H2902 . 109.2 no
C300 . C291 C280 . 110.18(7) yes
C300 . C291 H2911 . 100.8 no
C280 . C291 H2911 . 112.5 no
C300 . C291 H2912 . 112.4 no
C280 . C291 H2912 . 111.0 no
H2911 . C291 H2912 . 109.6 no

loop_
_geom_bond_atom_site_label_1
_geom_bond_atom_site_label_2
_geom_bond_site_symmetry_2
_geom_bond_distance
_geom_bond_publ_flag
C1 C2 . 1.466(6) yes
C1 C6 . 1.431(6) yes
C1 P2 . 1.823(4) yes
C1 H11 . 0.974 no
C2 C3 . 1.502(6) yes
C2 H21 . 0.960 no
C2 H22 . 0.968 no
C3 C4 . 1.407(7) yes
C3 H31 . 0.963 no
C3 H32 . 0.977 no
C4 C5 . 1.498(7) yes
C4 H41 . 0.973 no
C4 H42 . 0.962 no
C5 C6 . 1.492(7) yes
C5 H51 . 0.964 no
C5 H52 . 0.963 no
C6 H61 . 0.960 no
C6 H62 . 0.969 no
C7 C8 . 1.530(5) yes
C7 C12 . 1.526(5) yes
C7 P2 . 1.800(3) yes
C7 H71 . 0.970 no
C8 C9 . 1.531(5) yes
C8 H81 . 0.998 no
C8 H82 . 0.986 no
C9 C10 . 1.511(6) yes
C9 H91 . 0.959 no
C9 H92 . 0.967 no
C10 C11 . 1.505(6) yes
C10 H101 . 0.982 no
C10 H102 . 0.973 no
C11 C12 . 1.537(6) yes
C11 H111 . 0.970 no
C11 H112 . 0.985 no
C12 H121 . 0.963 no
C12 H122 . 0.961 no
C13 C14 . 1.538(5) yes
C13 C18 . 1.517(5) yes
C13 P3 . 1.803(3) yes
C13 H131 . 0.994 no
C14 C15 . 1.526(5) yes
C14 H141 . 0.981 no
C14 H142 . 0.979 no
C15 C16 . 1.521(6) yes
C15 H151 . 0.966 no
C15 H152 . 0.994 no
C16 C17 . 1.515(6) yes
C16 H161 . 0.996 no
C16 H162 . 0.982 no
C17 C18 . 1.543(5) yes
C17 H171 . 0.970 no
C17 H172 . 0.979 no
C18 H181 . 0.981 no
C18 H182 . 0.983 no
C19 C20 . 1.520(5) yes
C19 C24 . 1.535(5) yes
C19 P3 . 1.809(4) yes
C19 H191 . 0.980 no
C20 C21 . 1.510(6) yes
C20 H201 . 0.969 no
C20 H202 . 0.978 no
C21 C22 . 1.512(6) yes
C21 H211 . 0.983 no
C21 H212 . 0.963 no
C22 C23 . 1.502(6) yes
C22 H221 . 0.978 no
C22 H222 . 0.971 no
C23 C24 . 1.505(5) yes
C23 H231 . 0.973 no
C23 H232 . 0.963 no
C24 H241 . 0.975 no
C24 H242 . 0.984 no
C25 C26 . 1.495(6) yes
C25 C27 . 1.511(5) yes
C25 O8 . 1.405(4) yes
C25 H251 . 1.023 no
C26 H261 . 0.974 no
C26 H262 . 0.982 no
C26 H263 . 0.986 no
C27 H273 . 0.977 no
C27 H272 . 0.959 no
C27 H271 . 0.980 no
O1 Ti1 6_655 1.957(2) yes
O1 Ti1 . 1.925(2) yes
O1 Ti2 . 2.053(2) yes
O2 Ti1 6_655 2.056(2) yes
O2 Ti2 6_655 1.9319(19) yes
O2 Ti2 . 1.953(2) yes
O3 P1 . 1.519(2) yes
O3 Ti2 . 2.022(2) yes
O4 Ti1 6_655 2.040(2) yes
O4 P2 . 1.523(2) yes
O5 P2 . 1.522(2) yes
O5 Ti2 . 2.031(2) yes
O6 P3 . 1.526(2) yes
O6 Ti1 . 2.010(2) yes
O7 P3 . 1.528(2) yes
O7 Ti2 . 2.032(2) yes
O8 Ti1 . 1.795(3) yes
C100 C100 2_656 1.453(18) yes
C100 C101 . 1.406(12) yes
C100 H1001 . 0.987 no
C100 H1002 . 0.990 no
C101 C102 . 1.411(13) yes
C101 H1011 . 0.982 no
C101 H1012 . 0.981 no
C102 H1023 . 0.975 no
C102 H1022 . 0.969 no
C102 H1021 . 0.968 no
P1 C281 6_655 1.877(6) yes
P1 Ti2 6_655 3.1766(13) yes
P1 Ti2 . 3.1766(13) yes
P1 C281 . 1.877(6) yes
P1 C280 6_655 1.805(5) yes
P1 Ti2 6_655 3.1766(13) yes
P1 Ti2 . 3.1766(13) yes
P1 C280 . 1.805(5) yes
P2 Ti1 6_655 3.2480(10) yes
P2 Ti2 . 3.1850(9) yes
P3 Ti2 . 3.1888(11) yes
Ti1 Ti2 6_655 3.0466(9) yes
Ti1 Ti1 6_655 2.9470(12) yes
Ti1 Ti2 . 3.0080(8) yes
Ti2 Ti2 6_655 2.9114(12) yes
C280 C331 . 1.545(5) yes
C280 C291 . 1.528(5) yes
C280 H2802 . 0.994 no
C281 C330 . 1.545(6) yes
C281 C290 . 1.524(6) yes
C281 H2811 . 0.987 no
C330 C321 . 1.537(6) yes
C330 H3302 . 0.954 no
C330 H3301 . 0.946 no
C331 C320 . 1.534(5) yes
C331 H3313 . 0.953 no
C331 H3312 . 0.955 no
C320 C311 . 1.494(6) yes
C320 H3201 . 0.966 no
C320 H3202 . 0.977 no
C321 C310 . 1.493(6) yes
C321 H3211 . 0.974 no
C321 H3212 . 0.960 no
C310 C301 . 1.500(6) yes
C310 H3101 . 0.976 no
C310 H3102 . 0.982 no
C311 C300 . 1.506(6) yes
C311 H3111 . 0.971 no
C311 H3112 . 0.983 no
C300 C291 . 1.546(6) yes
C300 H3002 . 0.968 no
C300 H3003 . 0.970 no
C301 C290 . 1.535(6) yes
C301 H3011 . 0.962 no
C301 H3012 . 0.966 no
C290 H2901 . 0.960 no
C290 H2902 . 0.970 no
C291 H2911 . 0.981 no
C291 H2912 . 0.967 no

loop_
_geom_hbond_atom_site_label_D
_geom_hbond_atom_site_label_H
_geom_hbond_atom_site_label_A
_geom_hbond_site_symmetry_A
_geom_hbond_angle_DHA
_geom_hbond_distance_DH
_geom_hbond_distance_HA
_geom_hbond_distance_DA
_geom_hbond_publ_flag
C11 H111 O3 2_665 167.79(12) 0.970 2.559 3.514(9) yes
C23 H232 C310 7_454 158.1(2) 0.963 2.556 3.468(9) yes
